data_4336528
loop_
_publ_author_name
'Weiting Yang'
'Song Dang'
'Hao Wang'
'Tao Tian'
'Qing-Jiang Pan'
'Zhong-Ming Sun'

_publ_section_title
;
 Synthesis, Structures, and Properties of Uranyl Hybrids Constructed by a
 Variety of Mono- and Polycarboxylic Acids
;
_journal_name_full 'Inorganic Chemistry'
_journal_page_first 12394
_journal_page_last 12402
_journal_paper_doi 10.1021/ic4012444
_journal_volume 52
_journal_year 2013
_chemical_formula_sum 'C26 H21 O19 U2 Zn'
_chemical_formula_weight 1178.86
_chemical_name_systematic
; 
 ? 
;
_space_group_IT_number 2
_symmetry_cell_setting triclinic
_symmetry_space_group_name_Hall '-P 1'
_symmetry_space_group_name_H-M 'P -1'
_atom_sites_solution_hydrogens geom
_atom_sites_solution_primary direct
_atom_sites_solution_secondary difmap
_audit_creation_method SHELXL-97
_cell_angle_alpha 83.054(4)
_cell_angle_beta 80.725(4)
_cell_angle_gamma 80.128(4)
_cell_formula_units_Z 2
_cell_length_a 9.435(2)
_cell_length_b 9.543(2)
_cell_length_c 18.302(4)
_cell_measurement_reflns_used 1906
_cell_measurement_temperature 173(2)
_cell_measurement_theta_max 23.67
_cell_measurement_theta_min 2.63
_cell_volume 1594.9(6)
_computing_cell_refinement 'Bruker SMART'
_computing_data_collection 'Bruker SMART'
_computing_data_reduction 'Bruker SAINT'
_computing_molecular_graphics 'Bruker SHELXTL'
_computing_publication_material 'Bruker SHELXTL'
_computing_structure_refinement 'SHELXL-97 (Sheldrick, 1997)'
_computing_structure_solution 'SHELXS-97 (Sheldrick, 1990)'
_diffrn_ambient_temperature 173(2)
_diffrn_measured_fraction_theta_full 0.972
_diffrn_measured_fraction_theta_max 0.972
_diffrn_measurement_device_type 'CCD area detector'
_diffrn_measurement_method 'phi and omega scans'
_diffrn_radiation_monochromator graphite
_diffrn_radiation_source 'fine-focus sealed tube'
_diffrn_radiation_type MoK\a
_diffrn_radiation_wavelength 0.71073
_diffrn_reflns_av_R_equivalents 0.0399
_diffrn_reflns_av_sigmaI/netI 0.0832
_diffrn_reflns_limit_h_max 11
_diffrn_reflns_limit_h_min -7
_diffrn_reflns_limit_k_max 11
_diffrn_reflns_limit_k_min -11
_diffrn_reflns_limit_l_max 22
_diffrn_reflns_limit_l_min -22
_diffrn_reflns_number 8912
_diffrn_reflns_theta_full 26.25
_diffrn_reflns_theta_max 26.25
_diffrn_reflns_theta_min 1.13
_exptl_absorpt_coefficient_mu 10.958
_exptl_absorpt_correction_T_max 0.7453
_exptl_absorpt_correction_T_min 0.5452
_exptl_absorpt_correction_type multi-scan
_exptl_absorpt_process_details sadabs
_exptl_crystal_density_diffrn 2.455
_exptl_crystal_F_000 1086
_exptl_crystal_size_max 0.3
_exptl_crystal_size_mid 0.26
_exptl_crystal_size_min 0.21
_refine_diff_density_max 1.763
_refine_diff_density_min -2.531
_refine_diff_density_rms 0.377
_refine_ls_extinction_method none
_refine_ls_goodness_of_fit_ref 1.028
_refine_ls_hydrogen_treatment constr
_refine_ls_matrix_type full
_refine_ls_number_parameters 428
_refine_ls_number_reflns 6260
_refine_ls_number_restraints 0
_refine_ls_restrained_S_all 1.028
_refine_ls_R_factor_all 0.0666
_refine_ls_R_factor_gt 0.0453
_refine_ls_shift/su_max 0.001
_refine_ls_shift/su_mean 0.000
_refine_ls_structure_factor_coef Fsqd
_refine_ls_weighting_details 'calc w=1/[\s^2^(Fo^2^)+(0.0557P)^2^+0.0000P] where P=(Fo^2^+2Fc^2^)/3'
_refine_ls_weighting_scheme calc
_refine_ls_wR_factor_gt 0.1051
_refine_ls_wR_factor_ref 0.1240
_reflns_number_gt 4762
_reflns_number_total 6260
_reflns_threshold_expression >2sigma(I)
_cod_data_source_file ic4012444_si_002_2.cif
_cod_data_source_block 2
_cod_original_cell_volume 1595.0(6)
_cod_database_code 4336528

loop_
_symmetry_equiv_pos_as_xyz
'x, y, z'
'-x, -y, -z'

loop_
_atom_site_label
_atom_site_type_symbol
_atom_site_fract_x
_atom_site_fract_y
_atom_site_fract_z
_atom_site_U_iso_or_equiv
_atom_site_adp_type
_atom_site_occupancy
_atom_site_symmetry_multiplicity
_atom_site_calc_flag
_atom_site_refinement_flags
U1 U 0.86551(4) 0.93156(4) 0.45827(2) 0.01596(12) Uani 1 1 d .
U2 U 0.91507(4) 0.74795(4) 0.65146(2) 0.01766(13) Uani 1 1 d .
Zn1 Zn 0.59905(14) 0.68798(14) 0.53639(7) 0.0222(3) Uani 1 1 d .
O1 O 0.7203(8) 1.0405(8) 0.5119(4) 0.0242(18) Uani 1 1 d .
O2 O 0.9946(9) 0.8130(8) 0.4038(4) 0.0272(19) Uani 1 1 d .
O3 O 0.7509(8) 0.8566(9) 0.6853(4) 0.0279(19) Uani 1 1 d .
O4 O 1.0785(9) 0.6334(9) 0.6209(4) 0.031(2) Uani 1 1 d .
O5 O 0.8175(9) -0.0324(8) 0.9133(4) 0.0280(19) Uani 1 1 d .
O6 O 0.4854(9) -0.3022(10) 0.9516(4) 0.033(2) Uani 1 1 d .
O7 O 0.6886(11) -0.3198(9) 1.0873(5) 0.042(2) Uani 1 1 d .
O8 O 0.9071(10) 0.5892(9) 0.7697(4) 0.034(2) Uani 1 1 d .
O9 O 0.8035(10) 0.5261(9) 0.6831(5) 0.041(2) Uani 1 1 d .
O10 O 0.2350(8) -0.0933(8) 0.6465(4) 0.0238(18) Uani 1 1 d .
O11 O 1.0364(8) 0.8603(8) 0.7236(4) 0.0241(18) Uani 1 1 d .
O12 O 0.6521(9) 0.6096(9) 0.4352(5) 0.033(2) Uani 1 1 d .
O13 O 0.6683(8) 0.8367(8) 0.4160(5) 0.0273(19) Uani 1 1 d .
O14 O 0.3778(9) 0.6736(9) 0.5244(6) 0.053(3) Uani 1 1 d .
O15 O 0.5988(12) 0.5125(11) 0.6067(6) 0.061(3) Uani 1 1 d .
O16 O 0.5198(8) 0.8691(8) 0.5840(5) 0.0275(19) Uani 1 1 d .
O17 O 0.8069(7) 0.7220(7) 0.5437(4) 0.0180(16) Uani 1 1 d .
O18 O 1.0136(8) 1.0929(8) 0.4412(4) 0.0220(17) Uani 1 1 d .
C1 C 0.7325(12) -0.2543(12) 0.9589(6) 0.023(3) Uani 1 1 d .
C2 C 0.7270(12) -0.1297(12) 0.8988(6) 0.024(3) Uani 1 1 d .
H2A H 0.7615 -0.1641 0.8504 0.029 Uiso 1 1 calc R
H2B H 0.6277 -0.0814 0.8990 0.029 Uiso 1 1 calc R
C3 C 0.6373(12) -0.3580(12) 0.9449(7) 0.029(3) Uani 1 1 d .
H3A H 0.6693 -0.3875 0.8953 0.035 Uiso 1 1 calc R
H3B H 0.6511 -0.4424 0.9799 0.035 Uiso 1 1 calc R
C4 C 0.6812(14) -0.1983(14) 1.0332(7) 0.034(3) Uani 1 1 d .
H4A H 0.7428 -0.1325 1.0422 0.040 Uiso 1 1 calc R
H4B H 0.5821 -0.1484 1.0354 0.040 Uiso 1 1 calc R
C5 C 0.8852(14) -0.3383(14) 0.9566(8) 0.040(3) Uani 1 1 d .
H5A H 0.9503 -0.2775 0.9659 0.061 Uiso 1 1 calc R
H5B H 0.9169 -0.3725 0.9085 0.061 Uiso 1 1 calc R
H5C H 0.8849 -0.4180 0.9941 0.061 Uiso 1 1 calc R
C6 C 0.8204(13) 0.0923(13) 0.8699(6) 0.028(3) Uani 1 1 d .
C7 C 0.9045(14) 0.1849(13) 0.8889(7) 0.033(3) Uani 1 1 d .
H7A H 0.9551 0.1578 0.9292 0.039 Uiso 1 1 calc R
C8 C 0.9142(13) 0.3132(13) 0.8500(7) 0.029(3) Uani 1 1 d .
H8A H 0.9710 0.3731 0.8641 0.035 Uiso 1 1 calc R
C9 C 0.8389(13) 0.3583(13) 0.7877(7) 0.030(3) Uani 1 1 d .
C10 C 0.7581(15) 0.2606(14) 0.7700(8) 0.044(4) Uani 1 1 d .
H10A H 0.7094 0.2846 0.7288 0.052 Uiso 1 1 calc R
C11 C 0.7472(15) 0.1331(15) 0.8097(8) 0.045(4) Uani 1 1 d .
H11A H 0.6900 0.0728 0.7963 0.054 Uiso 1 1 calc R
C12 C 0.8487(14) 0.4974(14) 0.7464(7) 0.033(3) Uani 1 1 d .
C13 C 0.4183(11) -0.2615(12) 0.8895(6) 0.021(2) Uani 1 1 d .
C14 C 0.4873(12) -0.2601(14) 0.8173(7) 0.035(3) Uani 1 1 d .
H14A H 0.5874 -0.2878 0.8075 0.042 Uiso 1 1 calc R
C15 C 0.4081(12) -0.2178(12) 0.7601(7) 0.028(3) Uani 1 1 d .
H15A H 0.4563 -0.2150 0.7116 0.033 Uiso 1 1 calc R
C16 C 0.2573(11) -0.1784(11) 0.7719(6) 0.019(2) Uani 1 1 d .
C17 C 0.1892(11) -0.1826(13) 0.8455(6) 0.025(3) Uani 1 1 d .
H17A H 0.0888 -0.1576 0.8558 0.030 Uiso 1 1 calc R
C18 C 0.2697(12) -0.2235(13) 0.9030(6) 0.029(3) Uani 1 1 d .
H18A H 0.2230 -0.2256 0.9518 0.034 Uiso 1 1 calc R
C19 C 0.1709(12) -0.1350(11) 0.7105(6) 0.018(2) Uani 1 1 d .
C20 C 0.6825(14) -0.3014(13) 1.1600(6) 0.029(3) Uani 1 1 d .
C21 C 0.7046(14) -0.4282(14) 1.2058(7) 0.033(3) Uani 1 1 d .
H21A H 0.7219 -0.5160 1.1862 0.040 Uiso 1 1 calc R
C22 C 0.7003(13) -0.4206(12) 1.2818(7) 0.029(3) Uani 1 1 d .
H22A H 0.7137 -0.5043 1.3134 0.035 Uiso 1 1 calc R
C23 C 0.6766(13) -0.2912(12) 1.3103(6) 0.025(3) Uani 1 1 d .
C24 C 0.6579(15) -0.1661(13) 1.2630(7) 0.037(3) Uani 1 1 d .
H24A H 0.6440 -0.0784 1.2826 0.044 Uiso 1 1 calc R
C25 C 0.6595(15) -0.1689(13) 1.1878(8) 0.038(3) Uani 1 1 d .
H25A H 0.6455 -0.0847 1.1567 0.046 Uiso 1 1 calc R
C26 C 0.6686(12) -0.2825(13) 1.3905(6) 0.024(3) Uani 1 1 d .
O1W O 0.936(3) 0.452(3) 0.5159(16) 0.222(11) Uiso 1 1 d .

loop_
_atom_site_aniso_label
_atom_site_aniso_U_11
_atom_site_aniso_U_22
_atom_site_aniso_U_33
_atom_site_aniso_U_23
_atom_site_aniso_U_13
_atom_site_aniso_U_12
U1 0.0150(2) 0.0166(2) 0.0173(2) 0.00114(17) -0.00455(16) -0.00524(16)
U2 0.0174(2) 0.0182(2) 0.0181(2) 0.00332(17) -0.00462(17) -0.00620(17)
Zn1 0.0194(7) 0.0232(7) 0.0257(7) -0.0034(6) -0.0042(5) -0.0065(5)
O1 0.024(4) 0.021(4) 0.028(4) 0.005(3) -0.002(3) -0.010(3)
O2 0.033(5) 0.034(5) 0.013(4) -0.006(4) 0.005(3) -0.009(4)
O3 0.013(4) 0.041(5) 0.031(5) -0.010(4) 0.000(3) -0.004(4)
O4 0.028(5) 0.033(5) 0.030(5) -0.003(4) -0.007(4) -0.001(4)
O5 0.035(5) 0.023(4) 0.029(5) 0.005(4) -0.011(4) -0.009(4)
O6 0.026(5) 0.056(6) 0.019(4) 0.005(4) -0.012(4) -0.010(4)
O7 0.079(7) 0.033(5) 0.020(5) 0.007(4) -0.009(5) -0.026(5)
O8 0.052(6) 0.032(5) 0.022(5) 0.004(4) -0.014(4) -0.014(4)
O9 0.048(6) 0.036(5) 0.043(6) 0.016(4) -0.018(5) -0.023(5)
O10 0.018(4) 0.025(4) 0.032(5) 0.001(4) -0.009(3) -0.008(3)
O11 0.015(4) 0.030(5) 0.029(5) -0.011(4) -0.004(3) -0.003(3)
O12 0.039(5) 0.028(5) 0.037(5) -0.007(4) -0.001(4) -0.018(4)
O13 0.023(4) 0.024(4) 0.038(5) -0.005(4) -0.007(4) -0.010(4)
O14 0.020(5) 0.028(5) 0.112(9) -0.020(6) -0.003(5) -0.005(4)
O15 0.078(8) 0.065(7) 0.052(7) 0.035(6) -0.038(6) -0.050(6)
O16 0.018(4) 0.026(4) 0.041(5) -0.004(4) -0.002(4) -0.010(3)
O17 0.014(4) 0.018(4) 0.022(4) 0.003(3) -0.001(3) -0.007(3)
O18 0.018(4) 0.031(5) 0.020(4) 0.001(3) -0.009(3) -0.011(3)
C1 0.021(6) 0.029(6) 0.020(6) 0.006(5) -0.007(5) -0.014(5)
C2 0.024(6) 0.033(7) 0.022(6) 0.003(5) -0.011(5) -0.017(5)
C3 0.033(7) 0.020(6) 0.039(8) 0.008(6) -0.025(6) -0.007(5)
C4 0.034(7) 0.045(8) 0.027(7) 0.000(6) -0.014(6) -0.014(6)
C5 0.035(8) 0.041(8) 0.049(9) 0.002(7) -0.017(7) -0.011(6)
C6 0.032(7) 0.027(7) 0.024(6) 0.015(5) -0.008(5) -0.010(5)
C7 0.041(8) 0.028(7) 0.035(7) -0.004(6) -0.023(6) -0.006(6)
C8 0.034(7) 0.027(7) 0.030(7) 0.002(6) -0.010(6) -0.013(5)
C9 0.023(6) 0.035(7) 0.032(7) 0.006(6) 0.002(5) -0.015(5)
C10 0.052(9) 0.036(8) 0.050(9) 0.025(7) -0.035(7) -0.019(7)
C11 0.051(9) 0.046(8) 0.047(9) 0.028(7) -0.025(7) -0.039(7)
C12 0.035(7) 0.032(7) 0.026(7) 0.010(6) -0.006(6) -0.001(6)
C13 0.017(6) 0.030(6) 0.021(6) -0.002(5) -0.010(5) -0.008(5)
C14 0.006(5) 0.052(8) 0.043(8) 0.008(7) -0.008(5) 0.000(5)
C15 0.029(7) 0.027(7) 0.024(6) -0.004(5) -0.002(5) 0.005(5)
C16 0.021(6) 0.015(5) 0.024(6) 0.002(5) -0.015(5) -0.004(4)
C17 0.009(5) 0.039(7) 0.025(6) -0.004(5) 0.001(5) 0.002(5)
C18 0.022(6) 0.055(9) 0.013(6) -0.006(6) -0.002(5) -0.015(6)
C19 0.024(6) 0.011(5) 0.021(6) 0.004(4) -0.002(5) -0.009(4)
C20 0.046(8) 0.027(7) 0.019(6) 0.003(5) -0.003(5) -0.020(6)
C21 0.043(8) 0.033(7) 0.028(7) 0.001(6) -0.009(6) -0.015(6)
C22 0.036(7) 0.016(6) 0.032(7) 0.001(5) -0.006(6) 0.001(5)
C23 0.031(7) 0.027(6) 0.020(6) 0.003(5) -0.009(5) -0.008(5)
C24 0.055(9) 0.025(7) 0.034(8) -0.010(6) -0.016(7) -0.002(6)
C25 0.050(9) 0.022(7) 0.042(8) 0.004(6) -0.013(7) -0.004(6)
C26 0.025(6) 0.031(7) 0.023(6) 0.001(5) -0.010(5) -0.016(5)

loop_
_atom_type_symbol
_atom_type_description
_atom_type_scat_dispersion_real
_atom_type_scat_dispersion_imag
_atom_type_scat_source
C C 0.0033 0.0016 'International Tables Vol C Tables 4.2.6.8 and 6.1.1.4'
H H 0.0000 0.0000 'International Tables Vol C Tables 4.2.6.8 and 6.1.1.4'
O O 0.0106 0.0060 'International Tables Vol C Tables 4.2.6.8 and 6.1.1.4'
U U -9.6767 9.6646 'International Tables Vol C Tables 4.2.6.8 and 6.1.1.4'
Zn Zn 0.2839 1.4301 'International Tables Vol C Tables 4.2.6.8 and 6.1.1.4'

loop_
_geom_angle_atom_site_label_1
_geom_angle_atom_site_label_2
_geom_angle_atom_site_label_3
_geom_angle
_geom_angle_site_symmetry_1
_geom_angle_site_symmetry_3
O2 U1 O1 173.8(3) . .
O2 U1 O18 91.6(3) . .
O1 U1 O18 94.3(3) . .
O2 U1 O18 97.0(3) . 2_776
O1 U1 O18 86.7(3) . 2_776
O18 U1 O18 71.4(3) . 2_776
O2 U1 O13 89.2(3) . .
O1 U1 O13 84.8(3) . .
O18 U1 O13 148.3(3) . .
O18 U1 O13 139.9(3) 2_776 .
O2 U1 O17 88.1(3) . .
O1 U1 O17 88.6(3) . .
O18 U1 O17 140.5(3) . .
O18 U1 O17 69.5(2) 2_776 .
O13 U1 O17 71.1(2) . .
O2 U1 O10 98.1(3) . 2_666
O1 U1 O10 81.1(3) . 2_666
O18 U1 O10 80.0(2) . 2_666
O18 U1 O10 147.8(3) 2_776 2_666
O13 U1 O10 68.6(3) . 2_666
O17 U1 O10 139.1(2) . 2_666
O2 U1 U1 95.3(3) . 2_776
O1 U1 U1 90.5(2) . 2_776
O18 U1 U1 36.35(18) . 2_776
O18 U1 U1 35.05(19) 2_776 2_776
O13 U1 U1 173.60(19) . 2_776
O17 U1 U1 104.39(16) . 2_776
O10 U1 U1 115.09(16) 2_666 2_776
O2 U1 U2 99.2(3) . .
O1 U1 U2 81.3(2) . .
O18 U1 U2 103.34(18) . .
O18 U1 U2 32.07(19) 2_776 .
O13 U1 U2 107.79(19) . .
O17 U1 U2 38.24(16) . .
O10 U1 U2 162.29(17) 2_666 .
U1 U1 U2 67.034(16) 2_776 .
O3 U2 O4 177.5(4) . .
O3 U2 O18 95.9(3) . 2_776
O4 U2 O18 86.5(3) . 2_776
O3 U2 O11 88.5(3) . .
O4 U2 O11 91.3(3) . .
O18 U2 O11 85.2(3) 2_776 .
O3 U2 O17 88.5(3) . .
O4 U2 O17 92.6(3) . .
O18 U2 O17 71.2(2) 2_776 .
O11 U2 O17 155.8(3) . .
O3 U2 O8 91.5(3) . .
O4 U2 O8 86.0(3) . .
O18 U2 O8 161.0(3) 2_776 .
O11 U2 O8 77.5(3) . .
O17 U2 O8 126.6(3) . .
O3 U2 O9 92.2(3) . .
O4 U2 O9 86.0(4) . .
O18 U2 O9 144.6(3) 2_776 .
O11 U2 O9 129.5(3) . .
O17 U2 O9 74.6(3) . .
O8 U2 O9 52.0(3) . .
O3 U2 C12 94.1(4) . .
O4 U2 C12 83.5(4) . .
O18 U2 C12 167.0(3) 2_776 .
O11 U2 C12 103.2(3) . .
O17 U2 C12 100.9(3) . .
O8 U2 C12 25.8(3) . .
O9 U2 C12 26.4(3) . .
O3 U2 U1 87.2(3) . .
O4 U2 U1 95.0(3) . .
O18 U2 U1 32.87(17) 2_776 .
O11 U2 U1 116.7(2) . .
O17 U2 U1 39.18(17) . .
O8 U2 U1 165.74(19) . .
O9 U2 U1 113.8(2) . .
C12 U2 U1 140.1(3) . .
O15 Zn1 O16 114.0(4) . .
O15 Zn1 O12 103.0(4) . .
O16 Zn1 O12 141.8(3) . .
O15 Zn1 O17 97.1(4) . .
O16 Zn1 O17 89.0(3) . .
O12 Zn1 O17 95.3(3) . .
O15 Zn1 O14 88.1(4) . .
O16 Zn1 O14 87.3(3) . .
O12 Zn1 O14 85.1(4) . .
O17 Zn1 O14 174.5(3) . .
C6 O5 C2 118.8(9) . .
C13 O6 C3 120.8(9) . .
C20 O7 C4 119.8(9) . .
C12 O8 U2 94.8(7) . .
C12 O9 U2 94.0(8) . .
C19 O10 U1 129.9(7) . 2_666
C19 O11 U2 123.5(7) 1_665 .
C26 O12 Zn1 104.1(7) 1_564 .
C26 O13 U1 130.4(7) 1_564 .
Zn1 O17 U2 129.9(3) . .
Zn1 O17 U1 109.6(3) . .
U2 O17 U1 102.6(2) . .
U1 O18 U2 136.0(3) . 2_776
U1 O18 U1 108.6(3) . 2_776
U2 O18 U1 115.1(3) 2_776 2_776
C4 C1 C3 110.6(10) . .
C4 C1 C2 109.0(10) . .
C3 C1 C2 109.5(9) . .
C4 C1 C5 110.5(10) . .
C3 C1 C5 106.0(10) . .
C2 C1 C5 111.3(10) . .
O5 C2 C1 108.6(8) . .
O6 C3 C1 114.6(9) . .
O7 C4 C1 106.5(10) . .
O5 C6 C11 125.2(11) . .
O5 C6 C7 116.1(10) . .
C11 C6 C7 118.7(11) . .
C8 C7 C6 121.4(11) . .
C7 C8 C9 121.0(11) . .
C10 C9 C8 115.5(11) . .
C10 C9 C12 123.7(11) . .
C8 C9 C12 120.8(11) . .
C11 C10 C9 123.2(12) . .
C10 C11 C6 120.1(12) . .
O8 C12 O9 118.4(11) . .
O8 C12 C9 121.5(11) . .
O9 C12 C9 120.0(12) . .
O8 C12 U2 59.4(6) . .
O9 C12 U2 59.6(6) . .
C9 C12 U2 169.9(9) . .
O6 C13 C18 115.4(10) . .
O6 C13 C14 125.2(10) . .
C18 C13 C14 119.4(10) . .
C15 C14 C13 119.6(11) . .
C14 C15 C16 122.3(11) . .
C17 C16 C15 117.1(10) . .
C17 C16 C19 120.3(10) . .
C15 C16 C19 122.6(10) . .
C18 C17 C16 120.3(10) . .
C13 C18 C17 121.2(10) . .
O11 C19 O10 123.0(10) 1_445 .
O11 C19 C16 118.2(10) 1_445 .
O10 C19 C16 118.8(10) . .
O7 C20 C25 124.2(11) . .
O7 C20 C21 114.1(10) . .
C25 C20 C21 121.7(11) . .
C20 C21 C22 118.5(11) . .
C23 C22 C21 120.6(12) . .
C22 C23 C24 119.7(11) . .
C22 C23 C26 120.9(11) . .
C24 C23 C26 119.4(11) . .
C25 C24 C23 121.5(11) . .
C24 C25 C20 117.9(12) . .
O12 C26 O13 119.0(10) 1_546 1_546
O12 C26 C23 119.9(10) 1_546 .
O13 C26 C23 120.9(11) 1_546 .

loop_
_geom_bond_atom_site_label_1
_geom_bond_atom_site_label_2
_geom_bond_distance
_geom_bond_site_symmetry_2
U1 O2 1.779(7) .
U1 O1 1.802(7) .
U1 O18 2.214(7) .
U1 O18 2.285(7) 2_776
U1 O13 2.468(7) .
U1 O17 2.469(7) .
U1 O10 2.516(8) 2_666
U1 U1 3.6535(9) 2_776
U1 U2 3.8137(9) .
U2 O3 1.776(7) .
U2 O4 1.782(8) .
U2 O18 2.235(8) 2_776
U2 O11 2.336(7) .
U2 O17 2.418(7) .
U2 O8 2.486(8) .
U2 O9 2.489(9) .
U2 C12 2.879(13) .
Zn1 O15 1.985(10) .
Zn1 O16 2.004(8) .
Zn1 O12 2.037(8) .
Zn1 O17 2.069(7) .
Zn1 O14 2.163(9) .
O5 C6 1.351(13) .
O5 C2 1.438(12) .
O6 C13 1.372(12) .
O6 C3 1.432(13) .
O7 C20 1.353(13) .
O7 C4 1.431(15) .
O8 C12 1.259(14) .
O9 C12 1.281(14) .
O10 C19 1.279(13) .
O10 U1 2.516(8) 2_666
O11 C19 1.261(12) 1_665
O12 C26 1.251(14) 1_564
O13 C26 1.281(13) 1_564
O18 U2 2.235(7) 2_776
O18 U1 2.285(7) 2_776
C1 C4 1.499(16) .
C1 C3 1.514(14) .
C1 C2 1.518(15) .
C1 C5 1.521(16) .
C6 C11 1.375(16) .
C6 C7 1.392(16) .
C7 C8 1.349(17) .
C8 C9 1.424(16) .
C9 C10 1.398(16) .
C9 C12 1.455(17) .
C10 C11 1.351(17) .
C13 C18 1.375(15) .
C13 C14 1.376(16) .
C14 C15 1.365(16) .
C15 C16 1.396(15) .
C16 C17 1.396(15) .
C16 C19 1.472(14) .
C17 C18 1.376(15) .
C19 O11 1.261(12) 1_445
C20 C25 1.390(16) .
C20 C21 1.391(16) .
C21 C22 1.396(16) .
C22 C23 1.367(15) .
C23 C24 1.391(17) .
C23 C26 1.469(15) .
C24 C25 1.376(17) .
C26 O12 1.251(14) 1_546
C26 O13 1.281(13) 1_546
O1W O1W 1.63(5) 2_766
